data_4002144
loop_
_publ_author_name
'Doverbratt, Isa'
'Ponou, Sim\'eon'
'Zhang, Yuemei'
'Lidin, Sven'
'Miller, Gordon J.'

_publ_section_title
;
 Linear Metal Chains in Ca2M2X (M = Pd, Pt; X = Al, Ge): Origin of the
 Pairwise Distortion and Its Role in the Structure Stability
;
_journal_issue 1
_journal_name_full 'Chemistry of Materials'
_journal_page_first 304
_journal_paper_doi 10.1021/cm503985h
_journal_volume 27
_journal_year 2015
_chemical_formula_sum 'Ca2 Ge Pd2'
_chemical_formula_weight 365.55
_space_group_crystal_system orthorhombic
_space_group_IT_number 43
_space_group_name_Hall 'F 2 -2d'
_space_group_name_H-M_alt 'F d d 2'
_symmetry_space_group_name_Hall 'F 2 -2d'
_symmetry_space_group_name_H-M 'F d d 2'
_audit_creation_method SHELXL-2014/7
_cell_angle_alpha 90
_cell_angle_beta 90
_cell_angle_gamma 90
_cell_formula_units_Z 8
_cell_length_a 10.0421(3)
_cell_length_b 15.3656(4)
_cell_length_c 5.5778(2)
_cell_measurement_temperature 293(2)
_cell_volume 860.67(5)
_computing_structure_refinement 'SHELXL-2014/7 (Sheldrick, 2014)'
_diffrn_ambient_temperature 293(2)
_diffrn_measured_fraction_theta_full 1.000
_diffrn_measured_fraction_theta_max 0.964
_diffrn_radiation_type MoK\a
_diffrn_radiation_wavelength 0.71073
_diffrn_reflns_av_R_equivalents 0.0218
_diffrn_reflns_av_unetI/netI 0.0261
_diffrn_reflns_Laue_measured_fraction_full 1.000
_diffrn_reflns_Laue_measured_fraction_max 0.964
_diffrn_reflns_limit_h_max 14
_diffrn_reflns_limit_h_min -14
_diffrn_reflns_limit_k_max 23
_diffrn_reflns_limit_k_min -18
_diffrn_reflns_limit_l_max 8
_diffrn_reflns_limit_l_min -8
_diffrn_reflns_number 1836
_diffrn_reflns_point_group_measured_fraction_full 0.995
_diffrn_reflns_point_group_measured_fraction_max 0.930
_diffrn_reflns_theta_full 25.242
_diffrn_reflns_theta_max 32.981
_diffrn_reflns_theta_min 4.385
_exptl_absorpt_coefficient_mu 17.363
_exptl_crystal_colour 'dark reflexive'
_exptl_crystal_density_diffrn 5.642
_exptl_crystal_description block
_exptl_crystal_F_000 1312
_refine_diff_density_max 0.662
_refine_diff_density_min -0.654
_refine_diff_density_rms 0.176
_refine_ls_abs_structure_details
;
 Flack x determined using 301 quotients [(I+)-(I-)]/[(I+)+(I-)]
 (Parsons, Flack and Wagner, Acta Cryst. B69 (2013) 249-259).
;
_refine_ls_abs_structure_Flack 0.046(17)
_refine_ls_extinction_coef 0.00087(7)
_refine_ls_extinction_expression Fc^*^=kFc[1+0.001xFc^2^\l^3^/sin(2\q)]^-1/4^
_refine_ls_extinction_method 'SHELXL-2014/7 (Sheldrick 2014'
_refine_ls_goodness_of_fit_ref 1.200
_refine_ls_hydrogen_treatment undef
_refine_ls_matrix_type full
_refine_ls_number_parameters 25
_refine_ls_number_reflns 760
_refine_ls_number_restraints 1
_refine_ls_restrained_S_all 1.200
_refine_ls_R_factor_all 0.0207
_refine_ls_R_factor_gt 0.0175
_refine_ls_shift/su_max 0.000
_refine_ls_shift/su_mean 0.000
_refine_ls_structure_factor_coef Fsqd
_refine_ls_weighting_details 'w=1/[\s^2^(Fo^2^)+(0.0128P)^2^] where P=(Fo^2^+2Fc^2^)/3'
_refine_ls_weighting_scheme calc
_refine_ls_wR_factor_gt 0.0378
_refine_ls_wR_factor_ref 0.0384
_reflns_Friedel_coverage 0.780
_reflns_Friedel_fraction_full 0.988
_reflns_Friedel_fraction_max 0.890
_reflns_number_gt 709
_reflns_number_total 760
_reflns_threshold_expression 'I > 2\s(I)'
_cod_data_source_file cm503985h_si_002.cif
_cod_data_source_block Ca2Pd2Ge_Fdd2_I
_cod_depositor_comments 'Adding full bibliography for 4002144--4002147.cif.'
_cod_database_code 4002144
_shelx_shelxl_version_number 2014/7
_shelx_space_group_comment
;
The symmetry employed for this shelxl refinement is uniquely defined
by the following loop, which should always be used as a source of
symmetry information in preference to the above space-group names.
They are only intended as comments.
;

loop_
_space_group_symop_operation_xyz
'x, y, z'
'-x, -y, z'
'x+1/4, -y+1/4, z+1/4'
'-x+1/4, y+1/4, z+1/4'
'x, y+1/2, z+1/2'
'-x, -y+1/2, z+1/2'
'x+1/4, -y+3/4, z+3/4'
'-x+1/4, y+3/4, z+3/4'
'x+1/2, y, z+1/2'
'-x+1/2, -y, z+1/2'
'x+3/4, -y+1/4, z+3/4'
'-x+3/4, y+1/4, z+3/4'
'x+1/2, y+1/2, z'
'-x+1/2, -y+1/2, z'
'x+3/4, -y+3/4, z+1/4'
'-x+3/4, y+3/4, z+1/4'

loop_
_atom_site_label
_atom_site_type_symbol
_atom_site_fract_x
_atom_site_fract_y
_atom_site_fract_z
_atom_site_U_iso_or_equiv
_atom_site_adp_type
_atom_site_occupancy
_atom_site_site_symmetry_order
_atom_site_calc_flag
_atom_site_refinement_flags_posn
_atom_site_refinement_flags_adp
_atom_site_refinement_flags_occupancy
Pd1 Pd 0.08942(4) 0.12636(3) 0.59737(2) 0.00943(12) Uani 1 1 d . . .
Ge Ge 0.0000 0.0000 0.3574(2) 0.00956(18) Uani 1 2 d S T P
Ca1 Ca 0.08432(11) 0.20303(7) 0.0985(4) 0.0110(2) Uani 1 1 d . . .

loop_
_atom_site_aniso_label
_atom_site_aniso_U_11
_atom_site_aniso_U_22
_atom_site_aniso_U_33
_atom_site_aniso_U_23
_atom_site_aniso_U_13
_atom_site_aniso_U_12
Pd1 0.00781(17) 0.01067(19) 0.00981(18) -0.0003(3) -0.00056(16) -0.00144(14)
Ge 0.0091(4) 0.0079(3) 0.0117(4) 0.000 0.000 0.0014(3)
Ca1 0.0103(4) 0.0130(5) 0.0095(4) 0.0006(11) 0.0004(5) 0.0001(4)

loop_
_atom_type_symbol
_atom_type_description
_atom_type_scat_dispersion_real
_atom_type_scat_dispersion_imag
_atom_type_scat_source
Ca Ca 0.2262 0.3064 'International Tables Vol C Tables 4.2.6.8 and 6.1.1.4'
Ge Ge 0.1547 1.8001 'International Tables Vol C Tables 4.2.6.8 and 6.1.1.4'
Pd Pd -0.9988 1.0072 'International Tables Vol C Tables 4.2.6.8 and 6.1.1.4'

loop_
_geom_angle_atom_site_label_1
_geom_angle_atom_site_label_2
_geom_angle_atom_site_label_3
_geom_angle
_geom_angle_site_symmetry_1
_geom_angle_site_symmetry_3
Ge Pd1 Ge 145.95(5) 3 .
Ge Pd1 Pd1 125.98(3) 3 11_454
Ge Pd1 Pd1 54.567(13) . 11_454
Ge Pd1 Pd1 55.575(19) 3 3
Ge Pd1 Pd1 123.88(2) . 3
Pd1 Pd1 Pd1 178.34(3) 11_454 3
Ge Pd1 Ca1 74.60(4) 3 .
Ge Pd1 Ca1 78.78(3) . .
Pd1 Pd1 Ca1 62.86(2) 11_454 .
Pd1 Pd1 Ca1 117.87(2) 3 .
Ge Pd1 Ca1 72.19(4) 3 1_556
Ge Pd1 Ca1 141.40(3) . 1_556
Pd1 Pd1 Ca1 115.99(2) 11_454 1_556
Pd1 Pd1 Ca1 64.73(2) 3 1_556
Ca1 Pd1 Ca1 134.16(3) . 1_556
Ge Pd1 Ca1 78.18(3) 3 3
Ge Pd1 Ca1 74.93(3) . 3
Pd1 Pd1 Ca1 118.29(4) 11_454 3
Pd1 Pd1 Ca1 60.96(3) 3 3
Ca1 Pd1 Ca1 75.67(5) . 3
Ca1 Pd1 Ca1 125.68(5) 1_556 3
Ge Pd1 Ca1 118.95(3) 3 8_545
Ge Pd1 Ca1 70.55(4) . 8_545
Pd1 Pd1 Ca1 114.97(3) 11_454 8_545
Pd1 Pd1 Ca1 63.45(3) 3 8_545
Ca1 Pd1 Ca1 138.92(6) . 8_545
Ca1 Pd1 Ca1 85.51(5) 1_556 8_545
Ca1 Pd1 Ca1 70.50(2) 3 8_545
Ge Pd1 Ca1 73.97(2) 3 6
Ge Pd1 Ca1 116.38(3) . 6
Pd1 Pd1 Ca1 61.88(3) 11_454 6
Pd1 Pd1 Ca1 119.70(4) 3 6
Ca1 Pd1 Ca1 70.60(3) . 6
Ca1 Pd1 Ca1 70.46(3) 1_556 6
Ca1 Pd1 Ca1 140.70(6) 3 6
Ca1 Pd1 Ca1 148.20(7) 8_545 6
Ge Pd1 Ca1 143.87(4) 3 11_455
Ge Pd1 Ca1 69.52(4) . 11_455
Pd1 Pd1 Ca1 60.11(3) 11_454 11_455
Pd1 Pd1 Ca1 119.16(3) 3 11_455
Ca1 Pd1 Ca1 122.96(5) . 11_455
Ca1 Pd1 Ca1 74.23(5) 1_556 11_455
Ca1 Pd1 Ca1 133.96(4) 3 11_455
Ca1 Pd1 Ca1 70.69(4) 8_545 11_455
Ca1 Pd1 Ca1 82.62(2) 6 11_455
Pd1 Ge Pd1 177.43(6) 8_544 11_454
Pd1 Ge Pd1 111.60(2) 8_544 .
Pd1 Ge Pd1 69.859(10) 11_454 .
Pd1 Ge Pd1 69.859(10) 8_544 2
Pd1 Ge Pd1 111.60(2) 11_454 2
Pd1 Ge Pd1 115.93(5) . 2
Pd1 Ge Ca1 61.55(3) 8_544 8_545
Pd1 Ge Ca1 120.92(4) 11_454 8_545
Pd1 Ge Ca1 63.03(3) . 8_545
Pd1 Ge Ca1 64.46(3) 2 8_545
Pd1 Ge Ca1 120.92(4) 8_544 11_455
Pd1 Ge Ca1 61.55(3) 11_454 11_455
Pd1 Ge Ca1 64.46(3) . 11_455
Pd1 Ge Ca1 63.03(3) 2 11_455
Ca1 Ge Ca1 67.02(6) 8_545 11_455
Pd1 Ge Ca1 117.64(4) 8_544 11_454
Pd1 Ge Ca1 59.89(3) 11_454 11_454
Pd1 Ge Ca1 117.25(2) . 11_454
Pd1 Ge Ca1 115.86(2) 2 11_454
Ca1 Ge Ca1 179.06(5) 8_545 11_454
Ca1 Ge Ca1 113.92(3) 11_455 11_454
Pd1 Ge Ca1 59.89(3) 8_544 8_544
Pd1 Ge Ca1 117.64(4) 11_454 8_544
Pd1 Ge Ca1 115.86(2) . 8_544
Pd1 Ge Ca1 117.25(2) 2 8_544
Ca1 Ge Ca1 113.92(3) 8_545 8_544
Ca1 Ge Ca1 179.06(5) 11_455 8_544
Ca1 Ge Ca1 65.14(6) 11_454 8_544
Pd1 Ge Ca1 118.16(2) 8_544 16_445
Pd1 Ge Ca1 61.80(2) 11_454 16_445
Pd1 Ge Ca1 121.15(4) . 16_445
Pd1 Ge Ca1 59.88(3) 2 16_445
Ca1 Ge Ca1 117.46(6) 8_545 16_445
Ca1 Ge Ca1 64.10(3) 11_455 16_445
Ca1 Ge Ca1 63.25(3) 11_454 16_445
Ca1 Ge Ca1 115.19(6) 8_544 16_445
Pd1 Ge Ca1 61.80(2) 8_544 3
Pd1 Ge Ca1 118.16(2) 11_454 3
Pd1 Ge Ca1 59.88(3) . 3
Pd1 Ge Ca1 121.15(4) 2 3
Ca1 Ge Ca1 64.10(3) 8_545 3
Ca1 Ge Ca1 117.46(6) 11_455 3
Ca1 Ge Ca1 115.19(6) 11_454 3
Ca1 Ge Ca1 63.25(3) 8_544 3
Ca1 Ge Ca1 178.33(9) 16_445 3
Pd1 Ge Ca1 120.51(3) 8_544 .
Pd1 Ge Ca1 58.26(2) 11_454 .
Pd1 Ge Ca1 56.86(3) . .
Pd1 Ge Ca1 168.36(4) 2 .
Ca1 Ge Ca1 114.37(3) 8_545 .
Ca1 Ge Ca1 105.53(3) 11_455 .
Ca1 Ge Ca1 65.52(4) 11_454 .
Ca1 Ge Ca1 74.15(4) 8_544 .
Ca1 Ge Ca1 114.39(4) 16_445 .
Ca1 Ge Ca1 64.86(3) 3 .
Pd1 Ge Ca1 58.26(2) 8_544 2
Pd1 Ge Ca1 120.51(3) 11_454 2
Pd1 Ge Ca1 168.36(4) . 2
Pd1 Ge Ca1 56.86(3) 2 2
Ca1 Ge Ca1 105.53(3) 8_545 2
Ca1 Ge Ca1 114.37(3) 11_455 2
Ca1 Ge Ca1 74.15(4) 11_454 2
Ca1 Ge Ca1 65.52(4) 8_544 2
Ca1 Ge Ca1 64.86(3) 16_445 2
Ca1 Ge Ca1 114.39(4) 3 2
Ca1 Ge Ca1 131.85(8) . 2
Pd1 Ca1 Pd1 134.16(3) . 1_554
Pd1 Ca1 Pd1 56.18(3) . 11_454
Pd1 Ca1 Pd1 105.98(4) 1_554 11_454
Pd1 Ca1 Pd1 138.20(6) . 4_554
Pd1 Ca1 Pd1 85.03(5) 1_554 4_554
Pd1 Ca1 Pd1 137.80(4) 11_454 4_554
Pd1 Ca1 Pd1 109.61(6) . 6_554
Pd1 Ca1 Pd1 109.32(5) 1_554 6_554
Pd1 Ca1 Pd1 83.57(3) 11_454 6_554
Pd1 Ca1 Pd1 54.671(19) 4_554 6_554
Pd1 Ca1 Pd1 104.10(4) . 3_554
Pd1 Ca1 Pd1 55.17(3) 1_554 3_554
Pd1 Ca1 Pd1 133.96(4) 11_454 3_554
Pd1 Ca1 Pd1 86.06(4) 4_554 3_554
Pd1 Ca1 Pd1 140.23(6) 6_554 3_554
Pd1 Ca1 Ge 147.65(4) . 3_554
Pd1 Ca1 Ge 46.26(3) 1_554 3_554
Pd1 Ca1 Ge 150.26(6) 11_454 3_554
Pd1 Ca1 Ge 46.41(3) 4_554 3_554
Pd1 Ca1 Ge 95.52(4) 6_554 3_554
Pd1 Ca1 Ge 46.02(2) 3_554 3_554
Pd1 Ca1 Ge 45.51(3) . 3
Pd1 Ca1 Ge 148.35(4) 1_554 3
Pd1 Ca1 Ge 95.71(6) 11_454 3
Pd1 Ca1 Ge 94.27(3) 4_554 3
Pd1 Ca1 Ge 95.56(4) 6_554 3
Pd1 Ca1 Ge 93.19(3) 3_554 3
Ge Ca1 Ge 113.92(3) 3_554 3
Pd1 Ca1 Ge 94.88(5) . 11_454
Pd1 Ca1 Ge 96.40(5) 1_554 11_454
Pd1 Ca1 Ge 45.19(2) 11_454 11_454
Pd1 Ca1 Ge 93.87(3) 4_554 11_454
Pd1 Ca1 Ge 44.232(15) 6_554 11_454
Pd1 Ca1 Ge 151.51(7) 3_554 11_454
Ge Ca1 Ge 117.46(6) 3_554 11_454
Ge Ca1 Ge 115.19(6) 3 11_454
Pd1 Ca1 Ge 44.35(3) . .
Pd1 Ca1 Ge 92.16(3) 1_554 .
Pd1 Ca1 Ge 43.56(2) 11_454 .
Pd1 Ca1 Ge 177.16(7) 4_554 .
Pd1 Ca1 Ge 127.00(4) 6_554 .
Pd1 Ca1 Ge 91.98(3) 3_554 .
Ge Ca1 Ge 130.91(5) 3_554 .
Ge Ca1 Ge 87.89(5) 3 .
Ge Ca1 Ge 86.87(3) 11_454 .
Pd1 Ca1 Ca1 56.359(19) . 6
Pd1 Ca1 Ca1 152.29(5) 1_554 6
Pd1 Ca1 Ca1 55.12(4) 11_454 6
Pd1 Ca1 Ca1 97.04(5) 4_554 6
Pd1 Ca1 Ca1 53.25(5) 6_554 6
Pd1 Ca1 Ca1 152.40(5) 3_554 6
Ge Ca1 Ca1 143.45(5) 3_554 6
Ge Ca1 Ca1 59.27(2) 3 6
Ge Ca1 Ca1 55.92(5) 11_454 6
Ge Ca1 Ca1 85.65(4) . 6
Pd1 Ca1 Ca1 152.31(5) . 6_554
Pd1 Ca1 Ca1 56.284(19) 1_554 6_554
Pd1 Ca1 Ca1 97.69(5) 11_454 6_554
Pd1 Ca1 Ca1 54.37(4) 4_554 6_554
Pd1 Ca1 Ca1 53.04(5) 6_554 6_554
Pd1 Ca1 Ca1 101.20(4) 3_554 6_554
Ge Ca1 Ca1 59.98(2) 3_554 6_554
Ge Ca1 Ca1 143.76(5) 3 6_554
Ge Ca1 Ca1 57.48(5) 11_454 6_554
Ge Ca1 Ca1 124.18(5) . 6_554
Ca1 Ca1 Ca1 102.83(5) 6 6_554

loop_
_geom_bond_atom_site_label_1
_geom_bond_atom_site_label_2
_geom_bond_distance
_geom_bond_site_symmetry_2
Pd1 Ge 2.4926(4) 3
Pd1 Ge 2.5234(7) .
Pd1 Pd1 2.87209(7) 11_454
Pd1 Pd1 2.87212(7) 3
Pd1 Ca1 3.022(2) .
Pd1 Ca1 3.034(2) 1_556
Pd1 Ca1 3.0764(15) 3
Pd1 Ca1 3.1049(13) 8_545
Pd1 Ca1 3.1490(12) 6
Pd1 Ca1 3.1641(14) 11_455
Ge Pd1 2.4926(4) 8_544
Ge Pd1 2.4926(4) 11_454
Ge Pd1 2.5234(7) 2
Ge Ca1 3.285(2) 8_545
Ge Ca1 3.285(2) 11_455
Ge Ca1 3.369(2) 11_454
Ge Ca1 3.369(2) 8_544
Ge Ca1 3.4343(11) 16_445
Ge Ca1 3.4343(11) 3
Ge Ca1 3.5406(14) .
Ge Ca1 3.5406(14) 2
Ca1 Pd1 3.034(2) 1_554
Ca1 Pd1 3.0764(14) 11_454
Ca1 Pd1 3.1050(13) 4_554
Ca1 Pd1 3.1490(12) 6_554
Ca1 Pd1 3.1641(14) 3_554
Ca1 Ge 3.285(2) 3_554
Ca1 Ge 3.369(2) 3
Ca1 Ge 3.4343(11) 11_454
Ca1 Ca1 3.5678(13) 6
Ca1 Ca1 3.5678(13) 6_554
